data_2022145
loop_
_publ_author_name
'Vicentes, Daniel E.'
'Romero, Andrea L.'
'Rodr\'iguez, Ricuarte'
'Cobo, Justo'
'Glidewell, Christopher'

_publ_section_title
;
 Conversion of 3-amino-4-arylamino-1<i>H</i>-isochromen-1-ones to
 1-arylisochromeno[3,4-<i>d</i>][1,2,3]triazol-5(1<i>H</i>)-ones:
 synthesis, spectroscopic characterization and the structures of four
 products and one ring-opened derivative
;
_journal_coeditor_code SK3747
_journal_issue 5
_journal_name_full 'Acta Crystallographica Section C'
_journal_page_first 446
_journal_page_last 453
_journal_paper_doi 10.1107/S2053229620003757
_journal_volume 76
_journal_year 2020
_chemical_formula_iupac 'C16 H11 N3 O2'
_chemical_formula_moiety 'C16 H11 N3 O2'
_chemical_formula_sum 'C16 H11 N3 O2'
_chemical_formula_weight 277.28
_chemical_name_systematic
;
1-(2-Methylphenyl)isochromeno[3,4-<i>d</i>][1,2,3]triazol-5(1<i>H</i>)-one
;
_space_group_crystal_system monoclinic
_space_group_IT_number 14
_space_group_name_Hall '-P 2yn'
_space_group_name_H-M_alt 'P 1 21/n 1'
_atom_sites_solution_hydrogens geom
_atom_sites_solution_primary difmap
_audit_creation_method SHELXL-2014
_cell_angle_alpha 90
_cell_angle_beta 112.957(3)
_cell_angle_gamma 90
_cell_formula_units_Z 4
_cell_length_a 7.5676(5)
_cell_length_b 20.2663(14)
_cell_length_c 9.2503(7)
_cell_measurement_reflns_used 3244
_cell_measurement_temperature 100(2)
_cell_measurement_theta_max 28.340
_cell_measurement_theta_min 2.594
_cell_volume 1306.33(16)
_computing_cell_refinement
;
APEX3 (Bruker, 2018)
;
_computing_data_collection
;
APEX3 (Bruker, 2018)
;
_computing_data_reduction
;
APEX3 (Bruker, 2018)
;
_computing_molecular_graphics
;
PLATON (Spek, 2020)
;
_computing_publication_material
;
SHELXL2014 (Sheldrick, 2015b) and PLATON (Spek, 2020)
;
_computing_structure_refinement
;
SHELXL2014 (Sheldrick, 2015b)
;
_computing_structure_solution
;
SHELXT2014 (Sheldrick, 2015a)
;
_diffrn_ambient_temperature 100(2)
_diffrn_measured_fraction_theta_full 0.998
_diffrn_measured_fraction_theta_max 0.995
_diffrn_measurement_device_type 'Bruker D8 Venture'
_diffrn_measurement_method '\f and \w scans'
_diffrn_radiation_monochromator 'multilayer mirror'
_diffrn_radiation_type MoK\a
_diffrn_radiation_wavelength 0.71073
_diffrn_reflns_av_R_equivalents 0.0337
_diffrn_reflns_av_unetI/netI 0.0157
_diffrn_reflns_limit_h_max 10
_diffrn_reflns_limit_h_min -9
_diffrn_reflns_limit_k_max 27
_diffrn_reflns_limit_k_min -26
_diffrn_reflns_limit_l_max 12
_diffrn_reflns_limit_l_min -12
_diffrn_reflns_number 36209
_diffrn_reflns_theta_full 25.242
_diffrn_reflns_theta_max 28.340
_diffrn_reflns_theta_min 2.594
_diffrn_source 'INCOATEC high brilliance microfocus sealed tube'
_diffrn_standards_decay_% 0
_diffrn_standards_interval_count 0
_diffrn_standards_interval_time 0
_diffrn_standards_number 0
_exptl_absorpt_coefficient_mu 0.096
_exptl_absorpt_correction_T_max 0.985
_exptl_absorpt_correction_T_min 0.941
_exptl_absorpt_correction_type multi-scan
_exptl_absorpt_process_details
;
(SADABS; Bruker, 2016)
;
_exptl_crystal_colour colourless
_exptl_crystal_density_diffrn 1.410
_exptl_crystal_description block
_exptl_crystal_F_000 576
_exptl_crystal_size_max 0.280
_exptl_crystal_size_mid 0.170
_exptl_crystal_size_min 0.160
_refine_diff_density_max 0.314
_refine_diff_density_min -0.249
_refine_ls_extinction_method none
_refine_ls_goodness_of_fit_ref 1.048
_refine_ls_hydrogen_treatment constr
_refine_ls_matrix_type full
_refine_ls_number_parameters 191
_refine_ls_number_reflns 3242
_refine_ls_number_restraints 0
_refine_ls_restrained_S_all 1.048
_refine_ls_R_factor_all 0.0410
_refine_ls_R_factor_gt 0.0361
_refine_ls_shift/su_max 0.001
_refine_ls_shift/su_mean 0.000
_refine_ls_structure_factor_coef Fsqd
_refine_ls_weighting_details 'w=1/[\s^2^(Fo^2^)+(0.0447P)^2^+0.6412P] where P=(Fo^2^+2Fc^2^)/3'
_refine_ls_weighting_scheme calc
_refine_ls_wR_factor_gt 0.0927
_refine_ls_wR_factor_ref 0.0980
_reflns_number_gt 2915
_reflns_number_total 3242
_reflns_threshold_expression 'I > 2\s(I)'
_cod_data_source_file sk3747sup1.cif
_cod_data_source_block II
_cod_original_sg_symbol_H-M 'P 21/n'
_cod_database_code 2022145
_shelx_space_group_comment
;
The symmetry employed for this shelxl refinement is uniquely defined
by the following loop, which should always be used as a source of
symmetry information in preference to the above space-group names.
They are only intended as comments.
;
_shelx_estimated_absorpt_t_min 0.974
_shelx_estimated_absorpt_t_max 0.985
_shelxl_version_number 2.014

loop_
_space_group_symop_operation_xyz
'x, y, z'
'-x+1/2, y+1/2, -z+1/2'
'-x, -y, -z'
'x-1/2, -y-1/2, z-1/2'

loop_
_atom_site_type_symbol
_atom_site_label
_atom_site_fract_x
_atom_site_fract_y
_atom_site_fract_z
_atom_site_U_iso_or_equiv
_atom_site_adp_type
_atom_site_calc_flag
_atom_site_occupancy
_atom_site_disorder_assembly
_atom_site_disorder_group
N N1 0.64617(13) 0.39965(4) 0.84757(10) 0.01530(19) Uani d 1 . .
N N2 0.78444(13) 0.41415(5) 0.99005(11) 0.0188(2) Uani d 1 . .
N N3 0.77052(14) 0.47755(5) 1.01796(11) 0.0193(2) Uani d 1 . .
C C3A 0.62518(15) 0.50189(5) 0.89301(12) 0.0159(2) Uani d 1 . .
O O4 0.57303(11) 0.56642(4) 0.88252(9) 0.01773(17) Uani d 1 . .
C C5 0.41921(15) 0.58629(5) 0.74851(12) 0.0162(2) Uani d 1 . .
O O5 0.37021(12) 0.64284(4) 0.74350(10) 0.02200(19) Uani d 1 . .
C C5A 0.33179(15) 0.53730(5) 0.62166(12) 0.0149(2) Uani d 1 . .
C C6 0.18714(15) 0.56044(5) 0.48412(13) 0.0175(2) Uani d 1 . .
H H6 0.1472 0.6052 0.4769 0.021 Uiso calc 1 . .
C C7 0.10215(16) 0.51836(6) 0.35852(13) 0.0190(2) Uani d 1 . .
H H7 0.0044 0.5342 0.2648 0.023 Uiso calc 1 . .
C C8 0.15996(15) 0.45252(6) 0.36942(12) 0.0183(2) Uani d 1 . .
H H8 0.1004 0.4238 0.2828 0.022 Uiso calc 1 . .
C C9 0.30339(15) 0.42840(5) 0.50514(12) 0.0165(2) Uani d 1 . .
H H9 0.3422 0.3836 0.5110 0.020 Uiso calc 1 . .
C C9A 0.39036(14) 0.47069(5) 0.63331(12) 0.0141(2) Uani d 1 . .
C C9B 0.54239(14) 0.45455(5) 0.78150(12) 0.0141(2) Uani d 1 . .
C C11 0.63623(15) 0.33424(5) 0.78533(12) 0.0157(2) Uani d 1 . .
C C12 0.47496(16) 0.29469(5) 0.75875(13) 0.0181(2) Uani d 1 . .
C C13 0.47388(17) 0.23249(6) 0.69298(14) 0.0215(2) Uani d 1 . .
H H13 0.3660 0.2044 0.6714 0.026 Uiso calc 1 . .
C C14 0.62740(18) 0.21092(6) 0.65863(14) 0.0227(2) Uani d 1 . .
H H14 0.6219 0.1688 0.6119 0.027 Uiso calc 1 . .
C C15 0.78913(17) 0.25035(6) 0.69194(14) 0.0215(2) Uani d 1 . .
H H15 0.8954 0.2349 0.6713 0.026 Uiso calc 1 . .
C C16 0.79318(15) 0.31249(5) 0.75567(13) 0.0181(2) Uani d 1 . .
H H16 0.9024 0.3400 0.7789 0.022 Uiso calc 1 . .
C C17 0.30969(17) 0.31669(6) 0.79939(15) 0.0243(2) Uani d 1 . .
H H17A 0.2431 0.2779 0.8167 0.036 Uiso calc 1 . .
H H17B 0.2201 0.3429 0.7128 0.036 Uiso calc 1 . .
H H17C 0.3584 0.3435 0.8951 0.036 Uiso calc 1 . .

loop_
_atom_site_aniso_label
_atom_site_aniso_U_11
_atom_site_aniso_U_22
_atom_site_aniso_U_33
_atom_site_aniso_U_12
_atom_site_aniso_U_13
_atom_site_aniso_U_23
N1 0.0137(4) 0.0163(4) 0.0143(4) -0.0003(3) 0.0038(3) -0.0002(3)
N2 0.0166(4) 0.0208(5) 0.0156(4) -0.0009(3) 0.0025(3) -0.0004(3)
N3 0.0184(4) 0.0203(5) 0.0162(4) -0.0009(3) 0.0035(4) -0.0010(3)
C3A 0.0154(5) 0.0170(5) 0.0151(5) -0.0016(4) 0.0059(4) -0.0013(4)
O4 0.0192(4) 0.0152(4) 0.0164(4) -0.0013(3) 0.0042(3) -0.0028(3)
C5 0.0160(5) 0.0168(5) 0.0169(5) -0.0017(4) 0.0076(4) -0.0005(4)
O5 0.0246(4) 0.0157(4) 0.0257(4) 0.0003(3) 0.0099(3) -0.0012(3)
C5A 0.0140(5) 0.0165(5) 0.0149(5) -0.0019(4) 0.0066(4) -0.0002(4)
C6 0.0167(5) 0.0179(5) 0.0177(5) 0.0002(4) 0.0064(4) 0.0031(4)
C7 0.0157(5) 0.0241(5) 0.0155(5) -0.0011(4) 0.0043(4) 0.0032(4)
C8 0.0171(5) 0.0228(5) 0.0143(5) -0.0046(4) 0.0053(4) -0.0025(4)
C9 0.0164(5) 0.0172(5) 0.0160(5) -0.0017(4) 0.0064(4) -0.0016(4)
C9A 0.0125(4) 0.0166(5) 0.0138(5) -0.0017(4) 0.0059(4) -0.0001(4)
C9B 0.0134(5) 0.0149(4) 0.0143(5) -0.0009(4) 0.0056(4) -0.0003(4)
C11 0.0172(5) 0.0140(5) 0.0144(5) 0.0005(4) 0.0045(4) 0.0012(4)
C12 0.0185(5) 0.0179(5) 0.0182(5) -0.0010(4) 0.0075(4) 0.0007(4)
C13 0.0231(5) 0.0179(5) 0.0232(5) -0.0043(4) 0.0087(4) -0.0011(4)
C14 0.0290(6) 0.0157(5) 0.0229(5) 0.0013(4) 0.0098(5) -0.0007(4)
C15 0.0216(5) 0.0205(5) 0.0234(5) 0.0045(4) 0.0099(4) 0.0016(4)
C16 0.0160(5) 0.0185(5) 0.0186(5) 0.0009(4) 0.0055(4) 0.0025(4)
C17 0.0224(6) 0.0235(6) 0.0318(6) -0.0046(4) 0.0157(5) -0.0039(5)

loop_
_atom_type_symbol
_atom_type_description
_atom_type_scat_dispersion_real
_atom_type_scat_dispersion_imag
_atom_type_scat_source
C C 0.0033 0.0016 'International Tables Vol C Tables 4.2.6.8 and 6.1.1.4'
H H 0.0000 0.0000 'International Tables Vol C Tables 4.2.6.8 and 6.1.1.4'
N N 0.0061 0.0033 'International Tables Vol C Tables 4.2.6.8 and 6.1.1.4'
O O 0.0106 0.0060 'International Tables Vol C Tables 4.2.6.8 and 6.1.1.4'

loop_
_geom_angle_atom_site_label_1
_geom_angle_atom_site_label_2
_geom_angle_atom_site_label_3
_geom_angle_site_symmetry_1
_geom_angle_site_symmetry_3
_geom_angle
_geom_angle_publ_flag
N2 N1 C9B . . 110.50(9) ?
N2 N1 C11 . . 119.30(9) ?
C9B N1 C11 . . 130.07(9) ?
N3 N2 N1 . . 108.05(9) ?
N2 N3 C3A . . 106.87(9) ?
N3 C3A O4 . . 122.25(9) ?
N3 C3A C9B . . 111.86(10) ?
O4 C3A C9B . . 125.89(10) ?
C3A O4 C5 . . 117.51(8) ?
O5 C5 O4 . . 116.76(10) ?
O5 C5 C5A . . 125.01(10) ?
O4 C5 C5A . . 118.20(9) ?
C6 C5A C9A . . 120.12(10) ?
C6 C5A C5 . . 116.46(9) ?
C9A C5A C5 . . 123.40(9) ?
C7 C6 C5A . . 120.08(10) ?
C7 C6 H6 . . 120.0 ?
C5A C6 H6 . . 120.0 ?
C6 C7 C8 . . 119.97(10) ?
C6 C7 H7 . . 120.0 ?
C8 C7 H7 . . 120.0 ?
C9 C8 C7 . . 120.94(10) ?
C9 C8 H8 . . 119.5 ?
C7 C8 H8 . . 119.5 ?
C8 C9 C9A . . 119.53(10) ?
C8 C9 H9 . . 120.2 ?
C9A C9 H9 . . 120.2 ?
C9 C9A C5A . . 119.35(10) ?
C9 C9A C9B . . 127.07(10) ?
C5A C9A C9B . . 113.56(9) ?
N1 C9B C3A . . 102.72(9) ?
N1 C9B C9A . . 135.95(10) ?
C3A C9B C9A . . 121.23(10) ?
C16 C11 C12 . . 122.48(10) ?
C16 C11 N1 . . 117.17(9) ?
C12 C11 N1 . . 120.34(9) ?
C13 C12 C11 . . 116.72(10) ?
C13 C12 C17 . . 120.71(10) ?
C11 C12 C17 . . 122.57(10) ?
C14 C13 C12 . . 121.31(11) ?
C14 C13 H13 . . 119.3 ?
C12 C13 H13 . . 119.3 ?
C13 C14 C15 . . 120.69(11) ?
C13 C14 H14 . . 119.7 ?
C15 C14 H14 . . 119.7 ?
C16 C15 C14 . . 119.18(10) ?
C16 C15 H15 . . 120.4 ?
C14 C15 H15 . . 120.4 ?
C15 C16 C11 . . 119.55(10) ?
C15 C16 H16 . . 120.2 ?
C11 C16 H16 . . 120.2 ?
C12 C17 H17A . . 109.5 ?
C12 C17 H17B . . 109.5 ?
H17A C17 H17B . . 109.5 ?
C12 C17 H17C . . 109.5 ?
H17A C17 H17C . . 109.5 ?
H17B C17 H17C . . 109.5 ?

loop_
_geom_bond_atom_site_label_1
_geom_bond_atom_site_label_2
_geom_bond_site_symmetry_2
_geom_bond_distance
_geom_bond_publ_flag
N1 N2 . 1.3574(12) ?
N1 C9B . 1.3616(13) ?
N1 C11 . 1.4353(13) ?
N2 N3 . 1.3229(13) ?
N3 C3A . 1.3406(14) ?
C3A O4 . 1.3586(13) ?
C3A C9B . 1.3686(14) ?
O4 C5 . 1.3886(13) ?
C5 O5 . 1.2000(13) ?
C5 C5A . 1.4815(14) ?
C5A C6 . 1.3966(14) ?
C5A C9A . 1.4118(14) ?
C6 C7 . 1.3813(15) ?
C6 H6 . 0.9500 ?
C7 C8 . 1.3955(16) ?
C7 H7 . 0.9500 ?
C8 C9 . 1.3894(15) ?
C8 H8 . 0.9500 ?
C9 C9A . 1.4016(14) ?
C9 H9 . 0.9500 ?
C9A C9B . 1.4421(14) ?
C11 C16 . 1.3909(15) ?
C11 C12 . 1.3994(15) ?
C12 C13 . 1.3982(15) ?
C12 C17 . 1.5071(16) ?
C13 C14 . 1.3892(17) ?
C13 H13 . 0.9500 ?
C14 C15 . 1.3919(17) ?
C14 H14 . 0.9500 ?
C15 C16 . 1.3857(16) ?
C15 H15 . 0.9500 ?
C16 H16 . 0.9500 ?
C17 H17A . 0.9800 ?
C17 H17B . 0.9800 ?
C17 H17C . 0.9800 ?

loop_
_geom_hbond_atom_site_label_D
_geom_hbond_atom_site_label_H
_geom_hbond_atom_site_label_A
_geom_hbond_site_symmetry_A
_geom_hbond_distance_DH
_geom_hbond_distance_HA
_geom_hbond_distance_DA
_geom_hbond_angle_DHA
_geom_hbond_publ_flag
C7 H7 N3 1_454 0.95 2.55 3.2770(15) 133 no
C13 H13 O5 2_546 0.95 2.54 3.4083(16) 151 no
C15 H15 O5 2_646 0.95 2.48 3.2482(16) 138 no

loop_
_geom_torsion_atom_site_label_1
_geom_torsion_atom_site_label_2
_geom_torsion_atom_site_label_3
_geom_torsion_atom_site_label_4
_geom_torsion_site_symmetry_1
_geom_torsion_site_symmetry_2
_geom_torsion_site_symmetry_3
_geom_torsion_site_symmetry_4
_geom_torsion
_geom_torsion_publ_flag
C9B N1 N2 N3 . . . . 0.61(12) ?
C11 N1 N2 N3 . . . . 176.84(9) ?
N1 N2 N3 C3A . . . . -0.29(12) ?
N2 N3 C3A O4 . . . . -179.29(9) ?
N2 N3 C3A C9B . . . . -0.12(13) ?
N3 C3A O4 C5 . . . . -179.41(9) ?
C9B C3A O4 C5 . . . . 1.54(15) ?
C3A O4 C5 O5 . . . . 177.28(9) ?
C3A O4 C5 C5A . . . . -4.34(13) ?
O5 C5 C5A C6 . . . . 2.91(16) ?
O4 C5 C5A C6 . . . . -175.32(9) ?
O5 C5 C5A C9A . . . . -178.43(10) ?
O4 C5 C5A C9A . . . . 3.34(15) ?
C9A C5A C6 C7 . . . . -0.59(16) ?
C5 C5A C6 C7 . . . . 178.11(9) ?
C5A C6 C7 C8 . . . . 0.43(16) ?
C6 C7 C8 C9 . . . . -0.35(16) ?
C7 C8 C9 C9A . . . . 0.43(16) ?
C8 C9 C9A C5A . . . . -0.58(15) ?
C8 C9 C9A C9B . . . . -178.97(10) ?
C6 C5A C9A C9 . . . . 0.67(15) ?
C5 C5A C9A C9 . . . . -177.95(9) ?
C6 C5A C9A C9B . . . . 179.27(9) ?
C5 C5A C9A C9B . . . . 0.65(14) ?
N2 N1 C9B C3A . . . . -0.64(11) ?
C11 N1 C9B C3A . . . . -176.34(10) ?
N2 N1 C9B C9A . . . . 175.50(11) ?
C11 N1 C9B C9A . . . . -0.2(2) ?
N3 C3A C9B N1 . . . . 0.46(12) ?
O4 C3A C9B N1 . . . . 179.60(10) ?
N3 C3A C9B C9A . . . . -176.40(9) ?
O4 C3A C9B C9A . . . . 2.74(16) ?
C9 C9A C9B N1 . . . . -0.72(19) ?
C5A C9A C9B N1 . . . . -179.19(11) ?
C9 C9A C9B C3A . . . . 174.88(10) ?
C5A C9A C9B C3A . . . . -3.59(14) ?
N2 N1 C11 C16 . . . . -62.57(13) ?
C9B N1 C11 C16 . . . . 112.81(12) ?
N2 N1 C11 C12 . . . . 116.56(11) ?
C9B N1 C11 C12 . . . . -68.06(15) ?
C16 C11 C12 C13 . . . . -3.01(16) ?
N1 C11 C12 C13 . . . . 177.90(10) ?
C16 C11 C12 C17 . . . . 176.43(11) ?
N1 C11 C12 C17 . . . . -2.66(16) ?
C11 C12 C13 C14 . . . . 1.10(17) ?
C17 C12 C13 C14 . . . . -178.35(11) ?
C12 C13 C14 C15 . . . . 1.34(18) ?
C13 C14 C15 C16 . . . . -1.95(17) ?
C14 C15 C16 C11 . . . . 0.10(16) ?
C12 C11 C16 C15 . . . . 2.46(16) ?
N1 C11 C16 C15 . . . . -178.43(9) ?

_cod_database_fobs_code 2022145
